data_1551959
loop_
_publ_author_name
'Tatiana Caneque'
'Filipe Gomes'
'Trang Thi Mai'
'Giovanni Maestri'
'Max Malacria'
'Raphael Rodriguez'

_publ_section_title
;
 Synthesis of marmycin A and investigation into its cellular activity
;
_journal_name_full 'Nature Chemistry'
_journal_page_first 744
_journal_page_last 751
_journal_paper_doi 10.1038/nchem.2302
_journal_volume 7
_journal_year 2015
_chemical_formula_sum 'C26 H23 N O4'
_chemical_formula_weight 413.45
_space_group_crystal_system orthorhombic
_space_group_IT_number 19
_space_group_name_Hall 'P 2ac 2ab'
_space_group_name_H-M_alt 'P 21 21 21'
_atom_sites_solution_hydrogens geom
_cell_angle_alpha 90
_cell_angle_beta 90
_cell_angle_gamma 90
_cell_formula_units_Z 4
_cell_length_a 7.0956(2)
_cell_length_b 11.5517(3)
_cell_length_c 24.1710(17)
_cell_measurement_temperature 293(2)
_cell_volume 1981.21(16)
_computing_structure_refinement 'SHELXL-2013 (Sheldrick, 2013)'
_diffrn_ambient_temperature 293(2)
_diffrn_measured_fraction_theta_full 0.999
_diffrn_measured_fraction_theta_max 0.992
_diffrn_radiation_type CuK\a
_diffrn_radiation_wavelength 1.54187
_diffrn_reflns_av_R_equivalents 0.0521
_diffrn_reflns_av_unetI/netI 0.0842
_diffrn_reflns_Laue_measured_fraction_full 0.999
_diffrn_reflns_Laue_measured_fraction_max 0.992
_diffrn_reflns_limit_h_max 8
_diffrn_reflns_limit_h_min -8
_diffrn_reflns_limit_k_max 14
_diffrn_reflns_limit_k_min -12
_diffrn_reflns_limit_l_max 28
_diffrn_reflns_limit_l_min -29
_diffrn_reflns_number 14103
_diffrn_reflns_point_group_measured_fraction_full 0.999
_diffrn_reflns_point_group_measured_fraction_max 0.993
_diffrn_reflns_theta_full 67.500
_diffrn_reflns_theta_max 72.139
_diffrn_reflns_theta_min 3.657
_exptl_absorpt_coefficient_mu 0.755
_exptl_crystal_density_diffrn 1.386
_exptl_crystal_F_000 872
_exptl_crystal_size_max 0.200
_exptl_crystal_size_mid 0.200
_exptl_crystal_size_min 0.200
_refine_diff_density_max 0.254
_refine_diff_density_min -0.260
_refine_diff_density_rms 0.062
_refine_ls_abs_structure_details
;
 Refined as an inversion twin.
;
_refine_ls_abs_structure_Flack 0.3(8)
_refine_ls_extinction_coef .
_refine_ls_extinction_method none
_refine_ls_goodness_of_fit_ref 0.993
_refine_ls_hydrogen_treatment constr
_refine_ls_matrix_type full
_refine_ls_number_parameters 285
_refine_ls_number_reflns 3793
_refine_ls_number_restraints 0
_refine_ls_restrained_S_all 0.993
_refine_ls_R_factor_all 0.1324
_refine_ls_R_factor_gt 0.0612
_refine_ls_shift/su_max 0.000
_refine_ls_shift/su_mean 0.000
_refine_ls_structure_factor_coef Fsqd
_refine_ls_weighting_details 'w=1/[\s^2^(Fo^2^)+(0.1086P)^2^] where P=(Fo^2^+2Fc^2^)/3'
_refine_ls_weighting_scheme calc
_refine_ls_wR_factor_gt 0.1471
_refine_ls_wR_factor_ref 0.2174
_reflns_Friedel_coverage 0.731
_reflns_Friedel_fraction_full 1.000
_reflns_Friedel_fraction_max 0.995
_reflns_number_gt 1748
_reflns_number_total 3793
_reflns_threshold_expression 'I > 2\s(I)'
_cod_data_source_file nchem.2302-s2.cif
_cod_data_source_block shelx
_cod_database_code 1551959
_shelx_space_group_comment
;
The symmetry employed for this shelxl refinement is uniquely defined
by the following loop, which should always be used as a source of
symmetry information in preference to the above space-group names.
They are only intended as comments.
;
_shelx_estimated_absorpt_t_min 0.864
_shelx_estimated_absorpt_t_max 0.864
_shelxl_version_number 2013-4

loop_
_space_group_symop_operation_xyz
'x, y, z'
'x+1/2, -y+1/2, -z'
'-x, y+1/2, -z+1/2'
'-x+1/2, -y, z+1/2'

loop_
_atom_site_label
_atom_site_type_symbol
_atom_site_fract_x
_atom_site_fract_y
_atom_site_fract_z
_atom_site_U_iso_or_equiv
_atom_site_adp_type
_atom_site_occupancy
_atom_site_site_symmetry_order
_atom_site_calc_flag
_atom_site_refinement_flags_posn
_atom_site_refinement_flags_adp
_atom_site_refinement_flags_occupancy
_atom_site_disorder_assembly
_atom_site_disorder_group
C1 C 0.2861(10) 0.5435(6) 0.0831(3) 0.0581(18) Uani 1 1 d . . . . .
C2 C 0.2739(10) 0.5357(6) 0.0272(3) 0.0588(18) Uani 1 1 d . . . . .
H2 H 0.2735 0.4626 0.0110 0.071 Uiso 1 1 calc R U . . .
C3 C 0.2619(9) 0.6336(6) -0.0074(3) 0.0514(17) Uani 1 1 d . . . . .
C4 C 0.2625(8) 0.7461(6) 0.0162(2) 0.0473(15) Uani 1 1 d . . . . .
C5 C 0.2706(9) 0.7530(6) 0.0746(3) 0.0566(17) Uani 1 1 d . . . . .
H5 H 0.2664 0.8251 0.0917 0.068 Uiso 1 1 calc R U . . .
C6 C 0.2844(10) 0.6556(6) 0.1060(3) 0.0623(19) Uani 1 1 d . . . . .
H6 H 0.2931 0.6635 0.1442 0.075 Uiso 1 1 calc R U . . .
C7 C 0.2520(10) 0.6217(6) -0.0654(3) 0.0583(18) Uani 1 1 d . . . . .
H7 H 0.2498 0.5480 -0.0809 0.070 Uiso 1 1 calc R U . . .
C8 C 0.2455(10) 0.7154(5) -0.0992(3) 0.0571(18) Uani 1 1 d . . . . .
H8 H 0.2365 0.7050 -0.1373 0.068 Uiso 1 1 calc R U . . .
C9 C 0.2525(9) 0.8287(5) -0.0772(2) 0.0471(15) Uani 1 1 d . . . . .
C10 C 0.2590(10) 0.8442(5) -0.0203(2) 0.0462(15) Uani 1 1 d . . . . .
C11 C 0.2632(10) 0.9651(6) 0.0001(3) 0.0545(18) Uani 1 1 d . . . . .
C12 C 0.3110(10) 1.0595(5) -0.0390(3) 0.0520(17) Uani 1 1 d . . . . .
C13 C 0.2937(9) 1.0430(5) -0.0968(2) 0.0441(15) Uani 1 1 d . . . . .
C14 C 0.2527(9) 0.9250(5) -0.1170(3) 0.0479(15) Uani 1 1 d . . . . .
C15 C 0.3288(10) 1.1374(5) -0.1329(3) 0.0487(16) Uani 1 1 d . . . . .
C16 C 0.3938(9) 1.2423(6) -0.1102(3) 0.0522(17) Uani 1 1 d . . . . .
C17 C 0.4139(9) 1.2544(6) -0.0542(3) 0.0573(18) Uani 1 1 d . . . . .
H17 H 0.4605 1.3236 -0.0401 0.069 Uiso 1 1 calc R U . . .
C18 C 0.3662(11) 1.1657(6) -0.0180(3) 0.062(2) Uani 1 1 d . . . . .
H18 H 0.3713 1.1776 0.0201 0.074 Uiso 1 1 calc R U . . .
N1 N 0.3062(8) 1.1279(4) -0.1886(2) 0.0518(14) Uani 1 1 d . . . . .
H1 H 0.2613 1.0642 -0.2014 0.062 Uiso 1 1 calc R U . . .
C19 C 0.3542(9) 1.2200(5) -0.2279(3) 0.0524(17) Uani 1 1 d . . . . .
C20 C 0.5138(10) 1.2929(6) -0.2034(3) 0.062(2) Uani 1 1 d . . . . .
H20A H 0.6252 1.2456 -0.1980 0.074 Uiso 1 1 calc R U . . .
H20B H 0.5455 1.3559 -0.2283 0.074 Uiso 1 1 calc R U . . .
C21 C 0.4464(10) 1.3400(6) -0.1490(3) 0.0581(18) Uani 1 1 d . . . . .
H21 H 0.5497 1.3839 -0.1321 0.070 Uiso 1 1 calc R U . . .
O3 O 0.2904(7) 1.4181(4) -0.15824(18) 0.0600(13) Uani 1 1 d . . . . .
C22 C 0.1299(10) 1.3620(6) -0.1825(3) 0.0578(18) Uani 1 1 d . . . . .
H22 H 0.0808 1.3040 -0.1567 0.069 Uiso 1 1 calc R U . . .
C23 C 0.1863(9) 1.3029(6) -0.2364(3) 0.0545(17) Uani 1 1 d . . . . .
H23 H 0.2223 1.3624 -0.2633 0.065 Uiso 1 1 calc R U . . .
C25 C -0.0175(10) 1.4568(6) -0.1909(3) 0.077(2) Uani 1 1 d . . . . .
H25A H -0.0564 1.4864 -0.1556 0.115 Uiso 1 1 calc R U . . .
H25B H -0.1246 1.4253 -0.2099 0.115 Uiso 1 1 calc R U . . .
H25C H 0.0359 1.5184 -0.2125 0.115 Uiso 1 1 calc R U . . .
O4 O 0.0303(7) 1.2389(4) -0.2580(2) 0.0693(15) Uani 1 1 d . . . . .
H4 H -0.0450 1.2836 -0.2723 0.104 Uiso 1 1 calc R U . . .
C24 C 0.4149(12) 1.1647(6) -0.2821(3) 0.073(2) Uani 1 1 d . . . . .
H24A H 0.5182 1.1129 -0.2754 0.109 Uiso 1 1 calc R U . . .
H24B H 0.4536 1.2239 -0.3075 0.109 Uiso 1 1 calc R U . . .
H24C H 0.3112 1.1223 -0.2976 0.109 Uiso 1 1 calc R U . . .
O2 O 0.2192(7) 0.9073(4) -0.16675(16) 0.0618(13) Uani 1 1 d . . . . .
O1 O 0.2280(8) 0.9907(4) 0.04889(18) 0.0758(16) Uani 1 1 d . . . . .
C26 C 0.3031(11) 0.4388(6) 0.1204(3) 0.074(2) Uani 1 1 d . . . . .
H26A H 0.1985 0.4370 0.1455 0.112 Uiso 1 1 calc R U . . .
H26B H 0.4187 0.4433 0.1409 0.112 Uiso 1 1 calc R U . . .
H26C H 0.3030 0.3698 0.0983 0.112 Uiso 1 1 calc R U . . .

loop_
_atom_site_aniso_label
_atom_site_aniso_U_11
_atom_site_aniso_U_22
_atom_site_aniso_U_33
_atom_site_aniso_U_23
_atom_site_aniso_U_13
_atom_site_aniso_U_12
C1 0.054(4) 0.059(4) 0.061(4) 0.013(4) -0.008(4) 0.001(4)
C2 0.058(4) 0.053(4) 0.065(4) 0.006(4) 0.003(4) -0.005(4)
C3 0.047(4) 0.052(4) 0.056(4) 0.001(3) -0.007(3) 0.005(4)
C4 0.047(4) 0.049(4) 0.046(3) 0.000(3) -0.004(3) 0.001(4)
C5 0.067(4) 0.055(4) 0.048(4) 0.002(3) -0.003(4) 0.007(4)
C6 0.070(5) 0.066(5) 0.051(4) 0.001(4) -0.001(4) -0.001(4)
C7 0.076(5) 0.045(4) 0.054(4) -0.006(3) -0.005(4) -0.001(4)
C8 0.074(5) 0.051(4) 0.046(4) -0.004(3) -0.002(4) -0.005(4)
C9 0.058(4) 0.043(3) 0.041(3) -0.002(3) 0.004(3) 0.000(3)
C10 0.054(4) 0.041(3) 0.044(3) 0.000(3) 0.003(3) 0.001(3)
C11 0.065(5) 0.053(4) 0.045(4) -0.005(3) 0.000(4) 0.003(4)
C12 0.060(4) 0.046(4) 0.049(4) -0.004(3) -0.001(4) 0.015(3)
C13 0.049(4) 0.040(3) 0.043(3) -0.004(3) -0.001(3) 0.007(3)
C14 0.051(4) 0.047(4) 0.046(3) -0.004(3) 0.002(4) 0.006(3)
C15 0.058(4) 0.043(4) 0.045(4) 0.000(3) -0.002(3) 0.003(3)
C16 0.054(4) 0.047(4) 0.056(4) 0.001(3) 0.000(3) 0.002(3)
C17 0.062(4) 0.046(4) 0.064(5) -0.004(3) -0.008(4) -0.005(3)
C18 0.079(5) 0.053(4) 0.054(4) -0.006(4) -0.001(4) 0.006(4)
N1 0.063(3) 0.041(3) 0.051(3) 0.001(2) -0.003(3) -0.007(3)
C19 0.064(4) 0.044(4) 0.049(4) 0.003(3) 0.001(4) -0.005(3)
C20 0.064(5) 0.058(5) 0.064(5) 0.004(4) 0.001(4) -0.009(4)
C21 0.054(4) 0.050(4) 0.070(5) 0.005(4) -0.011(4) -0.002(3)
O3 0.067(3) 0.041(3) 0.071(3) -0.005(2) -0.012(3) -0.005(2)
C22 0.062(4) 0.051(4) 0.061(4) -0.011(3) -0.006(4) -0.003(4)
C23 0.057(4) 0.052(4) 0.054(4) 0.000(3) -0.009(4) -0.007(3)
C25 0.084(6) 0.066(5) 0.081(5) -0.006(4) -0.009(5) 0.019(5)
O4 0.068(3) 0.060(3) 0.080(4) -0.006(3) -0.018(3) -0.006(3)
C24 0.087(6) 0.069(5) 0.063(5) -0.001(4) 0.020(4) 0.010(4)
O2 0.084(3) 0.059(3) 0.042(2) -0.006(2) -0.002(3) -0.005(3)
O1 0.116(5) 0.062(3) 0.050(3) -0.009(2) 0.010(3) 0.004(3)
C26 0.061(5) 0.076(5) 0.086(5) 0.027(4) 0.003(4) -0.009(4)

loop_
_atom_type_symbol
_atom_type_description
_atom_type_scat_dispersion_real
_atom_type_scat_dispersion_imag
_atom_type_scat_source
C C 0.0181 0.0091 'International Tables Vol C Tables 4.2.6.8 and 6.1.1.4'
H H 0.0000 0.0000 'International Tables Vol C Tables 4.2.6.8 and 6.1.1.4'
N N 0.0311 0.0180 'International Tables Vol C Tables 4.2.6.8 and 6.1.1.4'
O O 0.0492 0.0322 'International Tables Vol C Tables 4.2.6.8 and 6.1.1.4'

loop_
_geom_angle_atom_site_label_1
_geom_angle_atom_site_label_2
_geom_angle_atom_site_label_3
_geom_angle
_geom_angle_site_symmetry_1
_geom_angle_site_symmetry_3
C2 C1 C6 116.8(6) . .
C2 C1 C26 123.0(7) . .
C6 C1 C26 120.2(6) . .
C1 C2 C3 122.8(7) . .
C1 C2 H2 118.6 . .
C3 C2 H2 118.6 . .
C2 C3 C7 121.0(6) . .
C2 C3 C4 119.7(6) . .
C7 C3 C4 119.3(6) . .
C5 C4 C3 116.9(6) . .
C5 C4 C10 124.8(6) . .
C3 C4 C10 118.3(5) . .
C6 C5 C4 120.8(6) . .
C6 C5 H5 119.6 . .
C4 C5 H5 119.6 . .
C5 C6 C1 122.9(6) . .
C5 C6 H6 118.6 . .
C1 C6 H6 118.6 . .
C8 C7 C3 121.5(6) . .
C8 C7 H7 119.3 . .
C3 C7 H7 119.3 . .
C7 C8 C9 120.7(6) . .
C7 C8 H8 119.6 . .
C9 C8 H8 119.6 . .
C10 C9 C8 119.5(6) . .
C10 C9 C14 123.4(6) . .
C8 C9 C14 117.0(5) . .
C9 C10 C4 120.6(6) . .
C9 C10 C11 116.9(6) . .
C4 C10 C11 122.5(5) . .
O1 C11 C10 122.5(6) . .
O1 C11 C12 118.5(6) . .
C10 C11 C12 119.0(5) . .
C18 C12 C13 120.4(6) . .
C18 C12 C11 118.8(6) . .
C13 C12 C11 120.7(6) . .
C12 C13 C15 119.2(6) . .
C12 C13 C14 117.8(5) . .
C15 C13 C14 122.8(5) . .
O2 C14 C9 120.5(6) . .
O2 C14 C13 120.6(6) . .
C9 C14 C13 118.9(5) . .
N1 C15 C16 119.6(6) . .
N1 C15 C13 121.7(5) . .
C16 C15 C13 118.7(6) . .
C17 C16 C15 120.5(6) . .
C17 C16 C21 120.7(6) . .
C15 C16 C21 118.8(6) . .
C16 C17 C18 121.5(7) . .
C16 C17 H17 119.2 . .
C18 C17 H17 119.2 . .
C12 C18 C17 119.4(7) . .
C12 C18 H18 120.3 . .
C17 C18 H18 120.3 . .
C15 N1 C19 123.7(5) . .
C15 N1 H1 118.1 . .
C19 N1 H1 118.1 . .
N1 C19 C24 108.6(5) . .
N1 C19 C20 108.6(5) . .
C24 C19 C20 110.8(6) . .
N1 C19 C23 110.9(5) . .
C24 C19 C23 111.5(6) . .
C20 C19 C23 106.3(5) . .
C21 C20 C19 107.6(6) . .
C21 C20 H20A 110.2 . .
C19 C20 H20A 110.2 . .
C21 C20 H20B 110.2 . .
C19 C20 H20B 110.2 . .
H20A C20 H20B 108.5 . .
O3 C21 C20 109.5(6) . .
O3 C21 C16 111.9(6) . .
C20 C21 C16 110.6(5) . .
O3 C21 H21 108.3 . .
C20 C21 H21 108.3 . .
C16 C21 H21 108.3 . .
C22 O3 C21 112.9(4) . .
O3 C22 C23 110.0(5) . .
O3 C22 C25 105.9(5) . .
C23 C22 C25 112.8(6) . .
O3 C22 H22 109.4 . .
C23 C22 H22 109.4 . .
C25 C22 H22 109.4 . .
O4 C23 C22 109.9(5) . .
O4 C23 C19 108.9(5) . .
C22 C23 C19 111.6(5) . .
O4 C23 H23 108.8 . .
C22 C23 H23 108.8 . .
C19 C23 H23 108.8 . .
C22 C25 H25A 109.5 . .
C22 C25 H25B 109.5 . .
H25A C25 H25B 109.5 . .
C22 C25 H25C 109.5 . .
H25A C25 H25C 109.5 . .
H25B C25 H25C 109.5 . .
C23 O4 H4 109.5 . .
C19 C24 H24A 109.5 . .
C19 C24 H24B 109.5 . .
H24A C24 H24B 109.5 . .
C19 C24 H24C 109.5 . .
H24A C24 H24C 109.5 . .
H24B C24 H24C 109.5 . .
C1 C26 H26A 109.5 . .
C1 C26 H26B 109.5 . .
H26A C26 H26B 109.5 . .
C1 C26 H26C 109.5 . .
H26A C26 H26C 109.5 . .
H26B C26 H26C 109.5 . .

loop_
_geom_bond_atom_site_label_1
_geom_bond_atom_site_label_2
_geom_bond_distance
_geom_bond_site_symmetry_2
C1 C2 1.358(8) .
C1 C6 1.408(8) .
C1 C26 1.512(8) .
C2 C3 1.409(8) .
C2 H2 0.9300 .
C3 C7 1.411(8) .
C3 C4 1.420(9) .
C4 C5 1.414(8) .
C4 C10 1.437(8) .
C5 C6 1.360(8) .
C5 H5 0.9300 .
C6 H6 0.9300 .
C7 C8 1.357(8) .
C7 H7 0.9300 .
C8 C9 1.414(8) .
C8 H8 0.9300 .
C9 C10 1.387(8) .
C9 C14 1.470(8) .
C10 C11 1.482(8) .
C11 O1 1.241(6) .
C11 C12 1.484(9) .
C12 C18 1.384(8) .
C12 C13 1.416(8) .
C13 C15 1.418(8) .
C13 C14 1.477(8) .
C14 O2 1.243(6) .
C15 N1 1.360(7) .
C15 C16 1.407(8) .
C16 C17 1.368(8) .
C16 C21 1.514(9) .
C17 C18 1.390(9) .
C17 H17 0.9300 .
C18 H18 0.9300 .
N1 C19 1.468(7) .
N1 H1 0.8600 .
C19 C24 1.519(8) .
C19 C20 1.531(9) .
C19 C23 1.543(9) .
C20 C21 1.502(9) .
C20 H20A 0.9700 .
C20 H20B 0.9700 .
C21 O3 1.446(8) .
C21 H21 0.9800 .
O3 C22 1.436(7) .
C22 C23 1.524(8) .
C22 C25 1.528(9) .
C22 H22 0.9800 .
C23 O4 1.430(7) .
C23 H23 0.9800 .
C25 H25A 0.9600 .
C25 H25B 0.9600 .
C25 H25C 0.9600 .
O4 H4 0.8200 .
C24 H24A 0.9600 .
C24 H24B 0.9600 .
C24 H24C 0.9600 .
C26 H26A 0.9600 .
C26 H26B 0.9600 .
C26 H26C 0.9600 .

loop_
_geom_torsion_atom_site_label_1
_geom_torsion_atom_site_label_2
_geom_torsion_atom_site_label_3
_geom_torsion_atom_site_label_4
_geom_torsion
_geom_torsion_site_symmetry_1
_geom_torsion_site_symmetry_2
_geom_torsion_site_symmetry_3
_geom_torsion_site_symmetry_4
C6 C1 C2 C3 0.6(11) . . . .
C26 C1 C2 C3 -178.7(7) . . . .
C1 C2 C3 C7 179.2(6) . . . .
C1 C2 C3 C4 0.1(11) . . . .
C2 C3 C4 C5 -1.5(9) . . . .
C7 C3 C4 C5 179.3(6) . . . .
C2 C3 C4 C10 177.1(6) . . . .
C7 C3 C4 C10 -2.0(9) . . . .
C3 C4 C5 C6 2.4(10) . . . .
C10 C4 C5 C6 -176.2(6) . . . .
C4 C5 C6 C1 -1.8(12) . . . .
C2 C1 C6 C5 0.3(11) . . . .
C26 C1 C6 C5 179.6(7) . . . .
C2 C3 C7 C8 -178.2(7) . . . .
C4 C3 C7 C8 0.9(11) . . . .
C3 C7 C8 C9 1.3(12) . . . .
C7 C8 C9 C10 -2.4(11) . . . .
C7 C8 C9 C14 177.5(7) . . . .
C8 C9 C10 C4 1.2(10) . . . .
C14 C9 C10 C4 -178.6(6) . . . .
C8 C9 C10 C11 -179.1(6) . . . .
C14 C9 C10 C11 1.0(11) . . . .
C5 C4 C10 C9 179.5(6) . . . .
C3 C4 C10 C9 0.9(9) . . . .
C5 C4 C10 C11 -0.1(10) . . . .
C3 C4 C10 C11 -178.7(7) . . . .
C9 C10 C11 O1 163.9(6) . . . .
C4 C10 C11 O1 -16.5(11) . . . .
C9 C10 C11 C12 -16.0(10) . . . .
C4 C10 C11 C12 163.6(6) . . . .
O1 C11 C12 C18 17.9(10) . . . .
C10 C11 C12 C18 -162.2(6) . . . .
O1 C11 C12 C13 -159.7(6) . . . .
C10 C11 C12 C13 20.2(10) . . . .
C18 C12 C13 C15 -1.7(10) . . . .
C11 C12 C13 C15 175.9(6) . . . .
C18 C12 C13 C14 174.1(6) . . . .
C11 C12 C13 C14 -8.3(10) . . . .
C10 C9 C14 O2 -169.5(6) . . . .
C8 C9 C14 O2 10.7(10) . . . .
C10 C9 C14 C13 10.6(10) . . . .
C8 C9 C14 C13 -169.2(6) . . . .
C12 C13 C14 O2 173.5(6) . . . .
C15 C13 C14 O2 -11.0(10) . . . .
C12 C13 C14 C9 -6.6(9) . . . .
C15 C13 C14 C9 168.9(6) . . . .
C12 C13 C15 N1 -177.0(6) . . . .
C14 C13 C15 N1 7.4(10) . . . .
C12 C13 C15 C16 4.8(9) . . . .
C14 C13 C15 C16 -170.7(6) . . . .
N1 C15 C16 C17 178.7(6) . . . .
C13 C15 C16 C17 -3.1(10) . . . .
N1 C15 C16 C21 -3.1(9) . . . .
C13 C15 C16 C21 175.1(6) . . . .
C15 C16 C17 C18 -1.9(11) . . . .
C21 C16 C17 C18 180.0(6) . . . .
C13 C12 C18 C17 -3.3(11) . . . .
C11 C12 C18 C17 179.1(6) . . . .
C16 C17 C18 C12 5.1(11) . . . .
C16 C15 N1 C19 2.9(9) . . . .
C13 C15 N1 C19 -175.2(6) . . . .
C15 N1 C19 C24 149.1(6) . . . .
C15 N1 C19 C20 28.5(8) . . . .
C15 N1 C19 C23 -88.0(7) . . . .
N1 C19 C20 C21 -58.1(6) . . . .
C24 C19 C20 C21 -177.4(5) . . . .
C23 C19 C20 C21 61.2(7) . . . .
C19 C20 C21 O3 -64.7(7) . . . .
C19 C20 C21 C16 59.0(7) . . . .
C17 C16 C21 O3 -88.5(8) . . . .
C15 C16 C21 O3 93.3(7) . . . .
C17 C16 C21 C20 149.2(6) . . . .
C15 C16 C21 C20 -29.0(9) . . . .
C20 C21 O3 C22 62.7(7) . . . .
C16 C21 O3 C22 -60.2(8) . . . .
C21 O3 C22 C23 -56.2(7) . . . .
C21 O3 C22 C25 -178.4(5) . . . .
O3 C22 C23 O4 175.1(5) . . . .
C25 C22 C23 O4 -67.0(7) . . . .
O3 C22 C23 C19 54.1(7) . . . .
C25 C22 C23 C19 172.0(5) . . . .
N1 C19 C23 O4 -60.6(7) . . . .
C24 C19 C23 O4 60.6(7) . . . .
C20 C19 C23 O4 -178.5(5) . . . .
N1 C19 C23 C22 60.9(7) . . . .
C24 C19 C23 C22 -177.8(6) . . . .
C20 C19 C23 C22 -57.0(7) . . . .
